data_4348353
loop_
_publ_author_name
'Carter, Korey P.'
'Cahill, Christopher L.'

_publ_section_title
;
 Combining coordination and supramolecular chemistry to explore uranyl
 assembly in the solid state
;
_journal_issue 2
_journal_name_full 'Inorganic Chemistry Frontiers'
_journal_page_first 141
_journal_paper_doi 10.1039/C4QI00183D
_journal_volume 2
_journal_year 2015
_chemical_formula_sum 'C29 H17 Br4 N3 O6 U'
_chemical_formula_weight 1061.12
_space_group_crystal_system monoclinic
_space_group_IT_number 14
_space_group_name_Hall '-P 2ybc'
_space_group_name_H-M_alt 'P 1 21/c 1'
_symmetry_cell_setting monoclinic
_symmetry_Int_Tables_number 14
_symmetry_space_group_name_H-M 'P 1 21/c 1'
_atom_sites_solution_hydrogens geom
_audit_creation_method SHELXL-2014
_audit_update_record
;
2014-09-23 deposited with the CCDC.
2014-12-08 downloaded from the CCDC.
;
_cell_angle_alpha 90
_cell_angle_beta 115.4880(10)
_cell_angle_gamma 90
_cell_formula_units_Z 4
_cell_length_a 13.8471(10)
_cell_length_b 17.0590(12)
_cell_length_c 14.0709(10)
_cell_measurement_reflns_used 42515
_cell_measurement_temperature 100(2)
_cell_measurement_theta_max 55.047
_cell_measurement_theta_min 5.753
_cell_volume 3000.3(4)
_computing_cell_refinement 'SAINT, Bruker-AXS'
_computing_data_collection 'APEX, Bruker-AXS'
_computing_data_reduction 'SAINT, Bruker-AXS'
_computing_molecular_graphics 'Crystal Maker (Palmer, 2009)'
_computing_publication_material 'WINGX (Farrugia, 2012)'
_computing_structure_refinement 'SHELXL-2014 (Sheldrick, 2014)'
_computing_structure_solution 'SIR92 (Gualardi, 1994)'
_diffrn_ambient_temperature 100(2)
_diffrn_measured_fraction_theta_full 1.000
_diffrn_measured_fraction_theta_max 0.999
_diffrn_measurement_device_type 'Bruker APEX II CCD'
_diffrn_measurement_method 'omega scans'
_diffrn_radiation_probe x-ray
_diffrn_radiation_type MoK\a
_diffrn_radiation_wavelength 0.71073
_diffrn_reflns_av_R_equivalents 0.0600
_diffrn_reflns_av_unetI/netI 0.0433
_diffrn_reflns_Laue_measured_fraction_full 1.000
_diffrn_reflns_Laue_measured_fraction_max 0.999
_diffrn_reflns_limit_h_max 18
_diffrn_reflns_limit_h_min -18
_diffrn_reflns_limit_k_max 22
_diffrn_reflns_limit_k_min -22
_diffrn_reflns_limit_l_max 18
_diffrn_reflns_limit_l_min -18
_diffrn_reflns_number 41727
_diffrn_reflns_point_group_measured_fraction_full 1.000
_diffrn_reflns_point_group_measured_fraction_max 0.999
_diffrn_reflns_theta_full 25.500
_diffrn_reflns_theta_max 28.398
_diffrn_reflns_theta_min 1.629
_diffrn_source 'fine-focus sealed tube'
_exptl_absorpt_coefficient_mu 10.785
_exptl_absorpt_correction_T_max 0.7457
_exptl_absorpt_correction_T_min 0.5489
_exptl_absorpt_correction_type empirical
_exptl_absorpt_process_details 'SADABS, Bruker-AXS (2008)'
_exptl_crystal_colour Yellow
_exptl_crystal_density_diffrn 2.349
_exptl_crystal_description Plate
_exptl_crystal_F_000 1968
_exptl_crystal_size_max 0.24
_exptl_crystal_size_mid 0.20
_exptl_crystal_size_min 0.13
_refine_diff_density_max 1.045
_refine_diff_density_min -1.160
_refine_diff_density_rms 0.161
_refine_ls_extinction_method none
_refine_ls_goodness_of_fit_ref 1.007
_refine_ls_hydrogen_treatment constr
_refine_ls_matrix_type full
_refine_ls_number_parameters 388
_refine_ls_number_reflns 7528
_refine_ls_number_restraints 0
_refine_ls_restrained_S_all 1.007
_refine_ls_R_factor_all 0.0427
_refine_ls_R_factor_gt 0.0273
_refine_ls_shift/su_max 0.002
_refine_ls_shift/su_mean 0.000
_refine_ls_structure_factor_coef Fsqd
_refine_ls_weighting_details 'w=1/[\s^2^(Fo^2^)+(0.0200P)^2^+1.6661P] where P=(Fo^2^+2Fc^2^)/3'
_refine_ls_weighting_scheme calc
_refine_ls_wR_factor_gt 0.0495
_refine_ls_wR_factor_ref 0.0538
_reflns_Friedel_coverage 0.000
_reflns_number_gt 6091
_reflns_number_total 7528
_reflns_threshold_expression 'I > 2\s(I)'
_cod_data_source_file c4qi00183d2.cif
_cod_data_source_block Compound_7
_cod_original_sg_symbol_H-M 'P 21/c'
_cod_database_code 4348353
_shelx_space_group_comment
;
The symmetry employed for this shelxl refinement is uniquely defined
by the following loop, which should always be used as a source of
symmetry information in preference to the above space-group names.
They are only intended as comments.
;
_shelxl_version_number 2014-1

loop_
_space_group_symop_operation_xyz
'x, y, z'
'-x, y+1/2, -z+1/2'
'-x, -y, -z'
'x, -y-1/2, z-1/2'

loop_
_atom_site_label
_atom_site_type_symbol
_atom_site_fract_x
_atom_site_fract_y
_atom_site_fract_z
_atom_site_U_iso_or_equiv
_atom_site_adp_type
_atom_site_occupancy
_atom_site_site_symmetry_order
_atom_site_calc_flag
_atom_site_refinement_flags_posn
_atom_site_refinement_flags_adp
U1 U 0.90687(2) 0.12840(2) 0.21065(2) 0.00840(4) Uani 1 1 d . .
Br1 Br 0.35831(3) 0.07021(2) -0.07641(3) 0.01850(9) Uani 1 1 d . .
Br2 Br 0.37746(3) 0.40150(2) -0.05902(3) 0.02128(10) Uani 1 1 d . .
Br4 Br 0.30539(4) 0.28360(3) 0.15460(3) 0.02619(11) Uani 1 1 d . .
Br3 Br 0.45543(4) -0.02829(3) 0.23358(4) 0.02876(11) Uani 1 1 d . .
O2 O 0.9612(2) 0.22437(15) 0.2339(2) 0.0133(6) Uani 1 1 d . .
O1 O 0.8617(2) 0.02975(15) 0.1877(2) 0.0142(6) Uani 1 1 d . .
O4 O 0.7672(2) 0.28693(15) 0.0025(2) 0.0145(6) Uani 1 1 d . .
O3 O 0.7706(2) 0.16243(15) 0.0552(2) 0.0119(6) Uani 1 1 d . .
N3 N 0.9963(3) 0.11286(17) 0.0860(2) 0.0100(7) Uani 1 1 d . .
N2 N 1.0883(2) 0.05457(17) 0.2823(2) 0.0091(6) Uani 1 1 d . .
O5 O 0.7818(2) 0.15567(17) 0.2696(2) 0.0184(6) Uani 1 1 d . .
N1 N 1.0039(3) 0.10686(17) 0.4111(2) 0.0109(7) Uani 1 1 d . .
C22 C 0.5534(3) 0.3018(2) -0.0247(3) 0.0111(8) Uani 1 1 d . .
H22 H 0.5908 0.3483 -0.0180 0.013 Uiso 1 1 calc R U
O6 O 0.7379(2) 0.28182(17) 0.2750(2) 0.0216(7) Uani 1 1 d . .
C5 C 1.0912(3) 0.0602(2) 0.4541(3) 0.0091(8) Uani 1 1 d . .
C12 C 1.1320(3) 0.0581(2) 0.0427(3) 0.0127(8) Uani 1 1 d . .
H12 H 1.1894 0.0240 0.0591 0.015 Uiso 1 1 calc R U
C10 C 1.1222(3) 0.0253(2) 0.2128(3) 0.0099(8) Uani 1 1 d . .
C6 C 1.1255(3) 0.0220(2) 0.3795(3) 0.0114(8) Uani 1 1 d . .
C13 C 1.0934(3) 0.1020(2) -0.0494(3) 0.0136(8) Uani 1 1 d . .
H13 H 1.1265 0.0988 -0.0944 0.016 Uiso 1 1 calc R U
C16 C 0.7237(3) 0.2288(2) 0.0162(3) 0.0112(8) Uani 1 1 d . .
C14 C 1.0063(3) 0.1502(2) -0.0739(3) 0.0142(8) Uani 1 1 d . .
H14 H 0.9794 0.1798 -0.1354 0.017 Uiso 1 1 calc R U
C1 C 0.9716(3) 0.1445(2) 0.4763(3) 0.0141(8) Uani 1 1 d . .
H1 H 0.9113 0.1762 0.4471 0.017 Uiso 1 1 calc R U
C3 C 1.1132(3) 0.0907(2) 0.6291(3) 0.0153(9) Uani 1 1 d . .
H3 H 1.1499 0.0855 0.7018 0.018 Uiso 1 1 calc R U
C7 C 1.1918(3) -0.0433(2) 0.4070(3) 0.0142(8) Uani 1 1 d . .
H7 H 1.2155 -0.0654 0.4737 0.017 Uiso 1 1 calc R U
C23 C 0.7162(3) 0.2119(2) 0.2648(3) 0.0144(8) Uani 1 1 d . .
C11 C 1.0824(3) 0.0664(2) 0.1099(3) 0.0101(8) Uani 1 1 d . .
C8 C 1.2220(3) -0.0750(2) 0.3334(3) 0.0148(8) Uani 1 1 d . .
H8 H 1.2640 -0.1199 0.3492 0.018 Uiso 1 1 calc R U
C18 C 0.5476(3) 0.1605(2) -0.0241(3) 0.0107(8) Uani 1 1 d . .
H18 H 0.5817 0.1122 -0.0143 0.013 Uiso 1 1 calc R U
C19 C 0.4393(3) 0.1644(2) -0.0506(3) 0.0125(8) Uani 1 1 d . .
C24 C 0.6047(3) 0.1845(2) 0.2423(3) 0.0107(8) Uani 1 1 d . .
C9 C 1.1894(3) -0.0394(2) 0.2362(3) 0.0130(8) Uani 1 1 d . .
H9 H 1.2121 -0.0585 0.1873 0.016 Uiso 1 1 calc R U
C20 C 0.3870(3) 0.2351(2) -0.0619(3) 0.0138(8) Uani 1 1 d . .
H20 H 0.3143 0.2368 -0.0787 0.017 Uiso 1 1 calc R U
C15 C 0.9598(3) 0.1535(2) -0.0045(3) 0.0131(8) Uani 1 1 d . .
H15 H 0.9003 0.1854 -0.0213 0.016 Uiso 1 1 calc R U
C29 C 0.5219(3) 0.2382(2) 0.2163(3) 0.0137(8) Uani 1 1 d . .
H29 H 0.5347 0.2915 0.2134 0.016 Uiso 1 1 calc R U
C4 C 1.1467(3) 0.0512(2) 0.5626(3) 0.0134(8) Uani 1 1 d . .
H4 H 1.2063 0.0187 0.5905 0.016 Uiso 1 1 calc R U
C27 C 0.3997(3) 0.1332(2) 0.2006(3) 0.0176(9) Uani 1 1 d . .
H27 H 0.3313 0.1160 0.1871 0.021 Uiso 1 1 calc R U
C21 C 0.4456(3) 0.3033(2) -0.0474(3) 0.0118(8) Uani 1 1 d . .
C28 C 0.4204(3) 0.2119(2) 0.1948(3) 0.0149(9) Uani 1 1 d . .
C25 C 0.5852(3) 0.1046(2) 0.2469(3) 0.0135(8) Uani 1 1 d . .
H25 H 0.6401 0.0682 0.2630 0.016 Uiso 1 1 calc R U
C2 C 1.0238(3) 0.1382(2) 0.5846(3) 0.0154(9) Uani 1 1 d . .
H2 H 0.9992 0.1655 0.6270 0.019 Uiso 1 1 calc R U
C17 C 0.6052(3) 0.2296(2) -0.0121(3) 0.0099(8) Uani 1 1 d . .
C26 C 0.4834(3) 0.0805(2) 0.2270(3) 0.0168(9) Uani 1 1 d . .

loop_
_atom_site_aniso_label
_atom_site_aniso_U_11
_atom_site_aniso_U_22
_atom_site_aniso_U_33
_atom_site_aniso_U_23
_atom_site_aniso_U_13
_atom_site_aniso_U_12
U1 0.00688(7) 0.00817(7) 0.00990(7) 0.00038(6) 0.00338(5) 0.00020(6)
Br1 0.0142(2) 0.0182(2) 0.0229(2) -0.00358(17) 0.00780(18) -0.00588(16)
Br2 0.0193(2) 0.0182(2) 0.0253(2) 0.00211(17) 0.00861(19) 0.00919(17)
Br4 0.0173(2) 0.0370(3) 0.0216(2) 0.00226(19) 0.00583(19) 0.0152(2)
Br3 0.0360(3) 0.0168(2) 0.0423(3) -0.0054(2) 0.0252(2) -0.0076(2)
O2 0.0149(15) 0.0094(14) 0.0154(14) -0.0014(11) 0.0063(12) 0.0001(11)
O1 0.0112(14) 0.0122(14) 0.0162(15) 0.0008(11) 0.0031(12) -0.0017(11)
O4 0.0115(14) 0.0147(14) 0.0176(15) -0.0005(11) 0.0065(12) -0.0030(11)
O3 0.0113(14) 0.0117(13) 0.0111(13) 0.0018(11) 0.0034(11) 0.0023(11)
N3 0.0110(16) 0.0075(16) 0.0103(16) -0.0005(12) 0.0034(13) -0.0023(12)
N2 0.0068(15) 0.0072(15) 0.0112(16) -0.0015(13) 0.0018(13) -0.0016(13)
O5 0.0114(15) 0.0271(16) 0.0189(15) 0.0016(13) 0.0087(13) 0.0046(12)
N1 0.0104(16) 0.0065(15) 0.0154(17) -0.0018(12) 0.0053(14) -0.0013(12)
C22 0.0120(19) 0.0098(18) 0.0090(19) 0.0001(14) 0.0023(16) -0.0007(15)
O6 0.0188(16) 0.0213(17) 0.0238(17) 0.0045(13) 0.0082(14) -0.0052(13)
C5 0.0090(19) 0.0040(17) 0.0136(19) 0.0015(14) 0.0041(16) -0.0020(14)
C12 0.0085(19) 0.013(2) 0.015(2) -0.0036(16) 0.0033(16) 0.0012(15)
C10 0.0088(19) 0.0081(18) 0.0116(19) -0.0018(15) 0.0033(16) -0.0037(15)
C6 0.0071(18) 0.0118(19) 0.015(2) -0.0006(15) 0.0046(16) -0.0022(15)
C13 0.015(2) 0.0133(19) 0.015(2) -0.0026(16) 0.0087(17) -0.0029(16)
C16 0.0098(19) 0.018(2) 0.0038(17) -0.0021(15) 0.0010(15) -0.0002(16)
C14 0.017(2) 0.012(2) 0.012(2) 0.0010(15) 0.0060(17) -0.0011(16)
C1 0.014(2) 0.0072(19) 0.022(2) -0.0014(15) 0.0076(18) -0.0026(15)
C3 0.017(2) 0.014(2) 0.015(2) -0.0007(16) 0.0067(18) -0.0056(17)
C7 0.014(2) 0.0111(19) 0.017(2) 0.0030(16) 0.0051(17) 0.0009(16)
C23 0.016(2) 0.021(2) 0.0065(19) 0.0037(16) 0.0051(17) -0.0001(17)
C11 0.0078(18) 0.0066(18) 0.0134(19) -0.0035(15) 0.0022(16) -0.0027(15)
C8 0.0089(19) 0.0114(19) 0.021(2) 0.0010(16) 0.0034(17) 0.0033(16)
C18 0.0112(19) 0.0122(18) 0.0102(19) 0.0015(15) 0.0061(16) 0.0030(15)
C19 0.012(2) 0.0126(19) 0.013(2) -0.0036(16) 0.0061(16) -0.0066(16)
C24 0.0118(19) 0.015(2) 0.0061(18) -0.0005(15) 0.0044(15) 0.0009(16)
C9 0.0098(19) 0.013(2) 0.015(2) -0.0017(16) 0.0042(17) -0.0005(15)
C20 0.011(2) 0.018(2) 0.0096(19) -0.0015(16) 0.0017(17) 0.0008(16)
C15 0.015(2) 0.0089(18) 0.015(2) 0.0017(15) 0.0062(17) 0.0018(15)
C29 0.018(2) 0.0119(19) 0.0103(19) 0.0006(15) 0.0058(17) 0.0001(16)
C4 0.012(2) 0.014(2) 0.011(2) 0.0020(15) 0.0016(16) -0.0012(16)
C27 0.0104(19) 0.028(2) 0.015(2) -0.0091(18) 0.0057(17) -0.0051(19)
C21 0.013(2) 0.014(2) 0.0100(19) 0.0017(15) 0.0063(16) 0.0052(16)
C28 0.013(2) 0.023(2) 0.009(2) 0.0003(16) 0.0042(17) 0.0080(17)
C25 0.015(2) 0.013(2) 0.0120(19) -0.0004(16) 0.0063(17) 0.0038(16)
C2 0.021(2) 0.013(2) 0.016(2) -0.0044(16) 0.0113(18) -0.0084(17)
C17 0.0097(19) 0.0115(19) 0.0055(18) 0.0002(14) 0.0005(15) -0.0005(15)
C26 0.022(2) 0.013(2) 0.015(2) -0.0028(16) 0.0087(19) -0.0032(17)

loop_
_atom_type_symbol
_atom_type_description
_atom_type_scat_dispersion_real
_atom_type_scat_dispersion_imag
_atom_type_scat_source
C C 0.0033 0.0016 'International Tables Vol C Tables 4.2.6.8 and 6.1.1.4'
H H 0.0000 0.0000 'International Tables Vol C Tables 4.2.6.8 and 6.1.1.4'
N N 0.0061 0.0033 'International Tables Vol C Tables 4.2.6.8 and 6.1.1.4'
O O 0.0106 0.0060 'International Tables Vol C Tables 4.2.6.8 and 6.1.1.4'
Br Br -0.2901 2.4595 'International Tables Vol C Tables 4.2.6.8 and 6.1.1.4'
U U -9.6767 9.6646 'International Tables Vol C Tables 4.2.6.8 and 6.1.1.4'

loop_
_geom_angle_atom_site_label_1
_geom_angle_atom_site_label_2
_geom_angle_atom_site_label_3
_geom_angle
O2 U1 O1 175.71(12)
O2 U1 O3 93.02(11)
O1 U1 O3 89.15(11)
O2 U1 O5 94.18(11)
O1 U1 O5 89.80(11)
O3 U1 O5 81.42(9)
O2 U1 N3 86.02(11)
O1 U1 N3 90.76(11)
O3 U1 N3 79.18(10)
O5 U1 N3 160.58(10)
O2 U1 N1 87.09(11)
O1 U1 N1 92.36(11)
O3 U1 N1 156.85(9)
O5 U1 N1 75.49(10)
N3 U1 N1 123.87(10)
O2 U1 N2 96.53(11)
O1 U1 N2 79.46(11)
O3 U1 N2 139.86(9)
O5 U1 N2 136.18(10)
N3 U1 N2 62.81(10)
N1 U1 N2 62.84(10)
C16 O3 U1 133.4(2)
C11 N3 C15 118.1(3)
C11 N3 U1 121.8(2)
C15 N3 U1 120.0(2)
C10 N2 C6 118.6(3)
C10 N2 U1 118.6(2)
C6 N2 U1 118.4(2)
C23 O5 U1 139.2(2)
C1 N1 C5 118.1(3)
C1 N1 U1 120.6(3)
C5 N1 U1 121.2(2)
C21 C22 C17 119.3(3)
C21 C22 H22 120.4
C17 C22 H22 120.4
N1 C5 C4 121.4(3)
N1 C5 C6 116.2(3)
C4 C5 C6 122.4(3)
C13 C12 C11 118.3(4)
C13 C12 H12 120.9
C11 C12 H12 120.9
N2 C10 C9 121.9(3)
N2 C10 C11 115.7(3)
C9 C10 C11 122.4(3)
N2 C6 C7 122.0(3)
N2 C6 C5 115.9(3)
C7 C6 C5 122.2(3)
C14 C13 C12 120.0(4)
C14 C13 H13 120.0
C12 C13 H13 120.0
O4 C16 O3 125.7(4)
O4 C16 C17 120.3(3)
O3 C16 C17 114.0(3)
C13 C14 C15 118.1(4)
C13 C14 H14 121.0
C15 C14 H14 121.0
N1 C1 C2 123.1(4)
N1 C1 H1 118.4
C2 C1 H1 118.4
C4 C3 C2 118.3(4)
C4 C3 H3 120.9
C2 C3 H3 120.9
C8 C7 C6 118.8(4)
C8 C7 H7 120.6
C6 C7 H7 120.6
O6 C23 O5 125.5(4)
O6 C23 C24 120.3(4)
O5 C23 C24 114.2(3)
N3 C11 C12 122.1(3)
N3 C11 C10 116.0(3)
C12 C11 C10 121.9(3)
C9 C8 C7 119.6(4)
C9 C8 H8 120.2
C7 C8 H8 120.2
C19 C18 C17 119.4(4)
C19 C18 H18 120.3
C17 C18 H18 120.3
C20 C19 C18 121.8(4)
C20 C19 Br1 118.6(3)
C18 C19 Br1 119.6(3)
C29 C24 C25 120.2(4)
C29 C24 C23 120.3(3)
C25 C24 C23 119.5(3)
C8 C9 C10 118.9(4)
C8 C9 H9 120.5
C10 C9 H9 120.5
C21 C20 C19 118.2(4)
C21 C20 H20 120.9
C19 C20 H20 120.9
N3 C15 C14 123.3(4)
N3 C15 H15 118.3
C14 C15 H15 118.3
C24 C29 C28 119.4(4)
C24 C29 H29 120.3
C28 C29 H29 120.3
C3 C4 C5 120.0(4)
C3 C4 H4 120.0
C5 C4 H4 120.0
C28 C27 C26 118.3(4)
C28 C27 H27 120.8
C26 C27 H27 120.8
C20 C21 C22 121.6(3)
C20 C21 Br2 119.5(3)
C22 C21 Br2 118.9(3)
C27 C28 C29 121.4(4)
C27 C28 Br4 118.4(3)
C29 C28 Br4 120.2(3)
C26 C25 C24 118.9(4)
C26 C25 H25 120.6
C24 C25 H25 120.6
C1 C2 C3 119.1(4)
C1 C2 H2 120.5
C3 C2 H2 120.5
C18 C17 C22 119.7(3)
C18 C17 C16 121.6(3)
C22 C17 C16 118.8(3)
C25 C26 C27 121.8(4)
C25 C26 Br3 119.5(3)
C27 C26 Br3 118.7(3)

loop_
_geom_bond_atom_site_label_1
_geom_bond_atom_site_label_2
_geom_bond_distance
U1 O2 1.772(3)
U1 O1 1.776(3)
U1 O3 2.265(3)
U1 O5 2.268(3)
U1 N3 2.560(3)
U1 N1 2.576(3)
U1 N2 2.595(3)
Br1 C19 1.902(4)
Br2 C21 1.895(4)
Br4 C28 1.891(4)
Br3 C26 1.907(4)
O4 C16 1.218(4)
O3 C16 1.303(4)
N3 C11 1.348(5)
N3 C15 1.342(5)
N2 C10 1.350(5)
N2 C6 1.356(5)
O5 C23 1.302(5)
N1 C1 1.344(5)
N1 C5 1.353(5)
C22 C21 1.385(5)
C22 C17 1.396(5)
C22 H22 0.9300
O6 C23 1.224(5)
C5 C4 1.391(5)
C5 C6 1.478(5)
C12 C13 1.389(5)
C12 C11 1.394(5)
C12 H12 0.9300
C10 C9 1.389(5)
C10 C11 1.485(5)
C6 C7 1.388(5)
C13 C14 1.376(5)
C13 H13 0.9300
C16 C17 1.514(5)
C14 C15 1.384(5)
C14 H14 0.9300
C1 C2 1.381(5)
C1 H1 0.9300
C3 C4 1.385(5)
C3 C2 1.383(6)
C3 H3 0.9300
C7 C8 1.383(5)
C7 H7 0.9300
C23 C24 1.511(5)
C8 C9 1.381(5)
C8 H8 0.9300
C18 C19 1.382(5)
C18 C17 1.392(5)
C18 H18 0.9300
C19 C20 1.381(5)
C24 C29 1.388(5)
C24 C25 1.396(5)
C9 H9 0.9300
C20 C21 1.384(5)
C20 H20 0.9300
C15 H15 0.9300
C29 C28 1.378(5)
C29 H29 0.9300
C4 H4 0.9300
C27 C28 1.384(6)
C27 C26 1.385(6)
C27 H27 0.9300
C25 C26 1.376(6)
C25 H25 0.9300
C2 H2 0.9300
